data_7700035
loop_
_publ_author_name
'Das, Avijit'
'Chakraborty, Maharudra'
'Maity, Souvik'
'Ghosh, Ashutosh'

_publ_section_title
;
 The catalytic activities and magnetic behaviours of a \m3-chlorido and a
 \m1,1,1-azido bridged rare defective dicubane tetranuclear Mn(II)
 complexes
;
_journal_name_full 'Dalton Transactions'
_journal_paper_doi 10.1039/C9DT01567A
_journal_year 2019
_chemical_formula_moiety 'C44 H60 Mn4 N16 O8'
_chemical_formula_sum 'C44 H60 Mn4 N16 O8'
_chemical_formula_weight 1160.84
_space_group_crystal_system trigonal
_space_group_IT_number 148
_space_group_name_Hall '-R 3'
_space_group_name_H-M_alt 'R -3'
_symmetry_space_group_name_Hall '-R 3'
_symmetry_space_group_name_H-M 'R -3 :H'
_atom_sites_solution_hydrogens geom
_audit_creation_date 2019-04-10
_audit_creation_method
;
Olex2 1.2
(compiled 2018.04.26 svn.r3504 for OlexSys, GUI svn.r5492)
;
_audit_update_record
;
2019-05-08 deposited with the CCDC.    2019-05-20 downloaded from the CCDC.
;
_cell_angle_alpha 90
_cell_angle_beta 90
_cell_angle_gamma 120
_cell_formula_units_Z 9
_cell_length_a 32.5215(12)
_cell_length_b 32.5215(12)
_cell_length_c 14.0934(6)
_cell_measurement_reflns_used 6328
_cell_measurement_temperature 298(2)
_cell_measurement_theta_max 26.157
_cell_measurement_theta_min 6.038
_cell_volume 12908.8(9)
_computing_cell_refinement 'Bruker SAINT'
_computing_data_collection 'Bruker APEX2'
_computing_data_reduction 'Bruker SAINT'
_computing_molecular_graphics 'Olex2 (Dolomanov et al., 2009)'
_computing_publication_material 'Olex2 (Dolomanov et al., 2009)'
_computing_structure_refinement 'XL (Sheldrick, 2008)'
_computing_structure_solution 'SHELXT 2014/4 (Sheldrick, 2014)'
_diffrn_ambient_temperature 298
_diffrn_measured_fraction_theta_full 0.971
_diffrn_measured_fraction_theta_max 0.975
_diffrn_measurement_device_type 'CCD AREA DETECTOR'
_diffrn_measurement_method OMEGA-SCAN
_diffrn_radiation_type MoK\a
_diffrn_radiation_wavelength 0.71073
_diffrn_reflns_av_R_equivalents 0.0545
_diffrn_reflns_av_unetI/netI 0.0255
_diffrn_reflns_Laue_measured_fraction_full 0.971
_diffrn_reflns_Laue_measured_fraction_max 0.975
_diffrn_reflns_limit_h_max 40
_diffrn_reflns_limit_h_min -40
_diffrn_reflns_limit_k_max 40
_diffrn_reflns_limit_k_min -40
_diffrn_reflns_limit_l_max 17
_diffrn_reflns_limit_l_min -17
_diffrn_reflns_number 40474
_diffrn_reflns_point_group_measured_fraction_full 0.971
_diffrn_reflns_point_group_measured_fraction_max 0.975
_diffrn_reflns_theta_full 25.242
_diffrn_reflns_theta_max 26.390
_diffrn_reflns_theta_min 7.494
_diffrn_source 'FINE FOCUS SEALED TUBE'
_exptl_absorpt_coefficient_mu 0.920
_exptl_absorpt_correction_T_max 0.925
_exptl_absorpt_correction_T_min 0.829
_exptl_absorpt_correction_type empirical
_exptl_absorpt_process_details SADABS
_exptl_crystal_colour WHITE
_exptl_crystal_density_diffrn 1.344
_exptl_crystal_description NEEDLE
_exptl_crystal_F_000 5400
_exptl_crystal_size_max 0.18
_exptl_crystal_size_mid 0.15
_exptl_crystal_size_min 0.12
_refine_diff_density_max 0.845
_refine_diff_density_min -0.343
_refine_diff_density_rms 0.064
_refine_ls_extinction_method none
_refine_ls_goodness_of_fit_ref 1.044
_refine_ls_hydrogen_treatment constr
_refine_ls_matrix_type full
_refine_ls_number_parameters 340
_refine_ls_number_reflns 5743
_refine_ls_number_restraints 4
_refine_ls_restrained_S_all 1.046
_refine_ls_R_factor_all 0.0605
_refine_ls_R_factor_gt 0.0466
_refine_ls_shift/su_max 0.002
_refine_ls_shift/su_mean 0.000
_refine_ls_structure_factor_coef Fsqd
_refine_ls_weighting_details 'w=1/[\s^2^(Fo^2^)+(0.0480P)^2^+53.9132P] where P=(Fo^2^+2Fc^2^)/3'
_refine_ls_weighting_scheme calc
_refine_ls_wR_factor_gt 0.1145
_refine_ls_wR_factor_ref 0.1282
_reflns_Friedel_coverage 0.000
_reflns_number_gt 4694
_reflns_number_total 5873
_reflns_threshold_expression 'I > 2\s(I)'
_cod_data_source_file c9dt01567a2.cif
_cod_data_source_block 2
_cod_depositor_comments
;
The following automatic conversions were performed:

'_exptl_absorpt_correction_type' value 'EMPIRICAL' changed to
'empirical' according to
/home/data/users/saulius/crontab/automatic-downloads/rss-feeds/RSC/lib/dictionaries/cif_core.dic
dictionary named 'cif_core.dic' version 2.4.2 from 2011-04-26.

Automatic conversion script
Id: cif_fix_values 4973 2017-02-22 13:04:09Z antanas 
;
_cod_original_cell_volume 12908.8(11)
_cod_database_code 7700035
_shelx_shelxl_version_number 2016/6
_shelx_space_group_comment
;
The symmetry employed for this shelxl refinement is uniquely defined
by the following loop, which should always be used as a source of
symmetry information in preference to the above space-group names.
They are only intended as comments.
;
_olex2_refinement_description
;
1. Fixed Uiso
 At 1.2 times of:
  All C(H) groups, All C(H,H) groups
 At 1.5 times of:
  All C(H,H,H) groups
2. Restrained distances
 N6-N7 = N6-N7A
 1.172 with sigma of 0.02
 N7-N8 = N7A-N8A
 1.13 with sigma of 0.02
3. Others
 Sof(N7A)=Sof(N8A)=1-FVAR(1)
 Sof(N7)=Sof(N8)=FVAR(1)
4.a Secondary CH2 refined with riding coordinates:
 C7(H7A,H7B), C8(H8A,H8B), C9(H9A,H9B), C10(H10A,H10B)
4.b Aromatic/amide H refined with riding coordinates:
 C3(H3), C5(H5), C12(H12), C14(H14)
4.c Idealised Me refined as rotating group:
 C17(H17A,H17B,H17C), C18(H18A,H18B,H18C), C19(H19A,H19B,H19C), C20(H20A,H20B,
 H20C), C21(H21A,H21B,H21C), C22(H22A,H22B,H22C)
;
_olex2_submission_special_instructions 'No special instructions were received'

loop_
_space_group_symop_operation_xyz
'x, y, z'
'-y, x-y, z'
'-x+y, -x, z'
'x+2/3, y+1/3, z+1/3'
'-y+2/3, x-y+1/3, z+1/3'
'-x+y+2/3, -x+1/3, z+1/3'
'x+1/3, y+2/3, z+2/3'
'-y+1/3, x-y+2/3, z+2/3'
'-x+y+1/3, -x+2/3, z+2/3'
'-x, -y, -z'
'y, -x+y, -z'
'x-y, x, -z'
'-x+2/3, -y+1/3, -z+1/3'
'y+2/3, -x+y+1/3, -z+1/3'
'x-y+2/3, x+1/3, -z+1/3'
'-x+1/3, -y+2/3, -z+2/3'
'y+1/3, -x+y+2/3, -z+2/3'
'x-y+1/3, x+2/3, -z+2/3'

loop_
_atom_site_label
_atom_site_type_symbol
_atom_site_fract_x
_atom_site_fract_y
_atom_site_fract_z
_atom_site_U_iso_or_equiv
_atom_site_adp_type
_atom_site_occupancy
_atom_site_site_symmetry_order
_atom_site_calc_flag
_atom_site_refinement_flags_posn
_atom_site_refinement_flags_occupancy
_atom_site_disorder_assembly
_atom_site_disorder_group
Mn1 Mn 0.78518(2) 0.64062(2) 0.74524(3) 0.03526(14) Uani 1 1 d . . . .
Mn2 Mn 0.86100(2) 0.76017(2) 0.74621(3) 0.04331(15) Uani 1 1 d . . . .
N1 N 0.70436(8) 0.61036(9) 0.74923(19) 0.0432(5) Uani 1 1 d . . . .
N2 N 0.76873(9) 0.61886(9) 0.90049(17) 0.0435(5) Uani 1 1 d . . . .
N3 N 0.79956(9) 0.64133(8) 0.58548(17) 0.0394(5) Uani 1 1 d . . . .
N4 N 0.77422(10) 0.64623(10) 0.5275(2) 0.0516(6) Uani 1 1 d . . . .
N5 N 0.75066(14) 0.65084(17) 0.4737(3) 0.0861(12) Uani 1 1 d . . . .
N6 N 0.91842(16) 0.79470(15) 0.8377(3) 0.0894(12) Uani 1 1 d D . . .
N7 N 0.9600(3) 0.8164(3) 0.8397(5) 0.115(3) Uani 0.699(13) 1 d D P A 1
N8 N 1.0012(4) 0.8364(6) 0.8461(8) 0.203(7) Uani 0.699(13) 1 d D P A 1
N7A N 0.9416(5) 0.8290(4) 0.8760(10) 0.074(4) Uiso 0.301(13) 1 d D P A 2
N8A N 0.9659(6) 0.8661(6) 0.9145(13) 0.111(7) Uiso 0.301(13) 1 d D P A 2
O1 O 0.78906(7) 0.70790(7) 0.74475(15) 0.0435(5) Uani 1 1 d . . . .
O2 O 0.81803(10) 0.78238(9) 0.85290(19) 0.0681(7) Uani 1 1 d . . . .
O3 O 0.79512(7) 0.58098(7) 0.73273(14) 0.0420(4) Uani 1 1 d . . . .
O4 O 0.79273(9) 0.50559(8) 0.66313(17) 0.0534(5) Uani 1 1 d . . . .
C1 C 0.75567(11) 0.71750(10) 0.7764(2) 0.0436(7) Uani 1 1 d . . . .
C2 C 0.76987(14) 0.75758(12) 0.8341(2) 0.0544(8) Uani 1 1 d . . . .
C3 C 0.73695(18) 0.76941(14) 0.8683(3) 0.0652(10) Uani 1 1 d . . . .
H3 H 0.747036 0.796161 0.906212 0.078 Uiso 1 1 calc R . . .
C4 C 0.68938(17) 0.74164(15) 0.8462(3) 0.0628(10) Uani 1 1 d . . . .
C5 C 0.67518(13) 0.70139(13) 0.7928(2) 0.0548(8) Uani 1 1 d . . . .
H5 H 0.643039 0.682119 0.779519 0.066 Uiso 1 1 calc R . . .
C6 C 0.70726(11) 0.68831(11) 0.7575(2) 0.0444(7) Uani 1 1 d . . . .
C7 C 0.69032(11) 0.64314(11) 0.7041(2) 0.0468(7) Uani 1 1 d . . . .
H7A H 0.703095 0.650484 0.640222 0.056 Uiso 1 1 calc R . . .
H7B H 0.655986 0.627070 0.699381 0.056 Uiso 1 1 calc R . . .
C8 C 0.68825(12) 0.60058(13) 0.8492(3) 0.0545(8) Uani 1 1 d . . . .
H8A H 0.655024 0.576159 0.851022 0.065 Uiso 1 1 calc R . . .
H8B H 0.691167 0.629112 0.877484 0.065 Uiso 1 1 calc R . . .
C9 C 0.71717(12) 0.58438(13) 0.9066(3) 0.0540(8) Uani 1 1 d . . . .
H9A H 0.707265 0.580567 0.972510 0.065 Uiso 1 1 calc R . . .
H9B H 0.711060 0.553766 0.883337 0.065 Uiso 1 1 calc R . . .
C10 C 0.79627(12) 0.59768(12) 0.9380(2) 0.0479(7) Uani 1 1 d . . . .
H10A H 0.789811 0.592139 1.005439 0.057 Uiso 1 1 calc R . . .
H10B H 0.829755 0.620707 0.931043 0.057 Uiso 1 1 calc R . . .
C11 C 0.78706(10) 0.55201(11) 0.8930(2) 0.0410(6) Uani 1 1 d . . . .
C12 C 0.77857(11) 0.51382(12) 0.9517(2) 0.0488(7) Uani 1 1 d . . . .
H12 H 0.775783 0.516597 1.016759 0.059 Uiso 1 1 calc R . . .
C13 C 0.77420(12) 0.47238(12) 0.9167(3) 0.0546(8) Uani 1 1 d . . . .
C14 C 0.77962(12) 0.46869(12) 0.8204(3) 0.0536(8) Uani 1 1 d . . . .
H14 H 0.778126 0.441426 0.795931 0.064 Uiso 1 1 calc R . . .
C15 C 0.78728(10) 0.50563(10) 0.7603(2) 0.0441(7) Uani 1 1 d . . . .
C16 C 0.78976(9) 0.54759(10) 0.7950(2) 0.0385(6) Uani 1 1 d . . . .
C17 C 0.78742(16) 0.46320(13) 0.6189(3) 0.0662(10) Uani 1 1 d . . . .
H17A H 0.813976 0.459389 0.635265 0.099 Uiso 1 1 calc GR . . .
H17B H 0.786133 0.465850 0.551211 0.099 Uiso 1 1 calc GR . . .
H17C H 0.758615 0.436140 0.640621 0.099 Uiso 1 1 calc GR . . .
C18 C 0.76384(19) 0.43110(17) 0.9822(4) 0.0814(13) Uani 1 1 d . . . .
H18A H 0.792891 0.431459 0.996410 0.122 Uiso 1 1 calc GR . . .
H18B H 0.742206 0.401740 0.951559 0.122 Uiso 1 1 calc GR . . .
H18C H 0.749899 0.434064 1.039982 0.122 Uiso 1 1 calc GR . . .
C19 C 0.78165(17) 0.66217(14) 0.9577(3) 0.0646(10) Uani 1 1 d . . . .
H19A H 0.774690 0.653599 1.023357 0.097 Uiso 1 1 calc GR . . .
H19B H 0.763671 0.676439 0.936131 0.097 Uiso 1 1 calc GR . . .
H19C H 0.814937 0.684370 0.950553 0.097 Uiso 1 1 calc GR . . .
C20 C 0.68322(13) 0.56577(12) 0.6940(3) 0.0628(9) Uani 1 1 d . . . .
H20A H 0.691838 0.544293 0.722297 0.094 Uiso 1 1 calc GR . . .
H20B H 0.694801 0.572544 0.629981 0.094 Uiso 1 1 calc GR . . .
H20C H 0.649275 0.551525 0.693853 0.094 Uiso 1 1 calc GR . . .
C21 C 0.6541(2) 0.7555(2) 0.8824(3) 0.0904(16) Uani 1 1 d . . . .
H21A H 0.624156 0.736746 0.851004 0.136 Uiso 1 1 calc GR . . .
H21B H 0.665795 0.788531 0.869527 0.136 Uiso 1 1 calc GR . . .
H21C H 0.649964 0.750071 0.949554 0.136 Uiso 1 1 calc GR . . .
C22 C 0.8334(2) 0.8105(2) 0.9386(4) 0.119(2) Uani 1 1 d . . . .
H22A H 0.827592 0.836585 0.933106 0.179 Uiso 1 1 calc GR . . .
H22B H 0.866681 0.822423 0.947973 0.179 Uiso 1 1 calc GR . . .
H22C H 0.815987 0.791080 0.991773 0.179 Uiso 1 1 calc GR . . .

loop_
_atom_site_aniso_label
_atom_site_aniso_U_11
_atom_site_aniso_U_22
_atom_site_aniso_U_33
_atom_site_aniso_U_23
_atom_site_aniso_U_13
_atom_site_aniso_U_12
Mn1 0.0376(2) 0.0323(2) 0.0363(2) 0.00293(15) 0.00557(16) 0.01784(18)
Mn2 0.0483(3) 0.0352(2) 0.0434(3) -0.00242(17) 0.00151(19) 0.0186(2)
N1 0.0372(12) 0.0379(12) 0.0529(15) 0.0058(10) 0.0064(10) 0.0175(10)
N2 0.0487(14) 0.0440(13) 0.0396(13) 0.0039(10) 0.0078(10) 0.0244(11)
N3 0.0431(13) 0.0387(12) 0.0374(12) 0.0028(9) 0.0019(10) 0.0211(11)
N4 0.0527(15) 0.0601(17) 0.0462(15) 0.0073(12) 0.0084(12) 0.0314(14)
N5 0.075(2) 0.130(3) 0.071(2) 0.026(2) -0.0020(18) 0.065(2)
N6 0.081(3) 0.076(2) 0.102(3) -0.033(2) -0.036(2) 0.032(2)
N7 0.126(7) 0.127(6) 0.070(4) -0.011(4) -0.038(4) 0.047(6)
N8 0.114(8) 0.288(16) 0.118(8) -0.002(8) -0.048(6) 0.033(9)
O1 0.0434(11) 0.0349(10) 0.0520(12) -0.0018(8) 0.0072(9) 0.0194(9)
O2 0.0785(18) 0.0547(14) 0.0589(15) -0.0184(12) 0.0050(13) 0.0242(13)
O3 0.0541(12) 0.0363(10) 0.0397(10) 0.0062(8) 0.0066(9) 0.0258(9)
O4 0.0693(15) 0.0405(11) 0.0580(13) 0.0033(10) 0.0101(11) 0.0332(11)
C1 0.0563(17) 0.0376(14) 0.0433(15) 0.0082(12) 0.0159(13) 0.0283(13)
C2 0.075(2) 0.0464(17) 0.0442(17) 0.0020(13) 0.0112(15) 0.0320(17)
C3 0.106(3) 0.059(2) 0.0483(19) 0.0044(16) 0.022(2) 0.055(2)
C4 0.094(3) 0.074(2) 0.0508(19) 0.0217(17) 0.0306(19) 0.064(2)
C5 0.064(2) 0.068(2) 0.0528(18) 0.0232(16) 0.0201(16) 0.0483(18)
C6 0.0502(17) 0.0475(16) 0.0455(16) 0.0137(13) 0.0128(13) 0.0319(14)
C7 0.0414(15) 0.0507(17) 0.0519(17) 0.0070(14) 0.0028(13) 0.0257(14)
C8 0.0467(17) 0.0558(19) 0.067(2) 0.0213(16) 0.0213(15) 0.0299(15)
C9 0.0499(18) 0.0570(19) 0.061(2) 0.0230(16) 0.0203(15) 0.0312(16)
C10 0.0477(17) 0.0540(18) 0.0401(15) 0.0045(13) 0.0003(13) 0.0241(14)
C11 0.0313(13) 0.0456(15) 0.0488(16) 0.0090(12) 0.0035(11) 0.0211(12)
C12 0.0373(15) 0.0618(19) 0.0523(17) 0.0199(15) 0.0063(13) 0.0286(14)
C13 0.0471(17) 0.0577(19) 0.070(2) 0.0240(16) 0.0101(15) 0.0344(16)
C14 0.0511(18) 0.0416(16) 0.077(2) 0.0137(15) 0.0085(16) 0.0296(15)
C15 0.0380(14) 0.0395(15) 0.0587(18) 0.0069(13) 0.0054(13) 0.0222(12)
C16 0.0302(13) 0.0347(13) 0.0501(16) 0.0075(11) 0.0050(11) 0.0158(11)
C17 0.083(3) 0.0485(19) 0.079(3) -0.0026(17) 0.014(2) 0.0415(19)
C18 0.096(3) 0.078(3) 0.093(3) 0.040(2) 0.024(3) 0.060(3)
C19 0.095(3) 0.064(2) 0.0417(18) -0.0024(15) 0.0089(18) 0.044(2)
C20 0.0459(18) 0.0428(17) 0.092(3) -0.0057(17) -0.0057(18) 0.0165(15)
C21 0.136(4) 0.119(4) 0.072(3) 0.035(3) 0.048(3) 0.105(4)
C22 0.118(4) 0.119(4) 0.090(4) -0.062(3) -0.003(3) 0.036(4)

loop_
_atom_type_symbol
_atom_type_description
_atom_type_scat_dispersion_real
_atom_type_scat_dispersion_imag
_atom_type_scat_source
C C 0.0033 0.0016 'International Tables Vol C Tables 4.2.6.8 and 6.1.1.4'
H H 0.0000 0.0000 'International Tables Vol C Tables 4.2.6.8 and 6.1.1.4'
N N 0.0061 0.0033 'International Tables Vol C Tables 4.2.6.8 and 6.1.1.4'
O O 0.0106 0.0060 'International Tables Vol C Tables 4.2.6.8 and 6.1.1.4'
Mn Mn 0.3368 0.7283 'International Tables Vol C Tables 4.2.6.8 and 6.1.1.4'

loop_
_geom_angle_atom_site_label_1
_geom_angle_atom_site_label_2
_geom_angle_atom_site_label_3
_geom_angle
_geom_angle_site_symmetry_1
_geom_angle_site_symmetry_3
N1 Mn1 N3 163.22(9) . 13_666
N2 Mn1 N1 78.64(9) . .
N2 Mn1 N3 102.36(9) . 13_666
N2 Mn1 N3 163.52(9) . .
N3 Mn1 N1 102.21(9) . .
N3 Mn1 N3 81.63(9) . 13_666
O1 Mn1 N1 84.69(8) . .
O1 Mn1 N2 101.91(9) . .
O1 Mn1 N3 78.70(8) . 13_666
O1 Mn1 N3 94.55(8) . .
O3 Mn1 N1 105.90(8) . .
O3 Mn1 N2 85.17(8) . .
O3 Mn1 N3 90.85(8) . 13_666
O3 Mn1 N3 78.75(8) . .
O3 Mn1 O1 168.38(8) . .
N3 Mn2 O2 128.49(9) 13_666 .
N6 Mn2 N3 91.54(14) . 13_666
N6 Mn2 O1 141.49(15) . .
N6 Mn2 O2 87.12(15) . .
N6 Mn2 O3 120.71(15) . 13_666
N6 Mn2 O4 95.03(14) . 13_666
O1 Mn2 N3 79.59(8) . 13_666
O1 Mn2 O2 70.60(8) . .
O1 Mn2 O3 94.32(8) . 13_666
O1 Mn2 O4 111.68(9) . 13_666
O3 Mn2 N3 78.39(8) 13_666 13_666
O3 Mn2 O2 142.96(9) 13_666 .
O3 Mn2 O4 72.43(8) 13_666 13_666
O4 Mn2 N3 149.25(8) 13_666 13_666
O4 Mn2 O2 81.90(9) 13_666 .
C7 N1 Mn1 112.05(17) . .
C8 N1 Mn1 108.71(19) . .
C8 N1 C7 110.9(2) . .
C20 N1 Mn1 106.16(19) . .
C20 N1 C7 108.5(3) . .
C20 N1 C8 110.4(3) . .
C9 N2 Mn1 107.00(19) . .
C9 N2 C19 111.2(3) . .
C10 N2 Mn1 112.73(18) . .
C10 N2 C9 110.3(2) . .
C10 N2 C19 107.3(3) . .
C19 N2 Mn1 108.35(19) . .
Mn1 N3 Mn1 98.37(9) . 13_666
Mn1 N3 Mn2 95.44(9) . 13_666
Mn2 N3 Mn1 94.11(9) 13_666 13_666
N4 N3 Mn1 121.2(2) . 13_666
N4 N3 Mn1 120.5(2) . .
N4 N3 Mn2 121.0(2) . 13_666
N5 N4 N3 179.9(4) . .
N7 N6 Mn2 142.7(5) . .
N7A N6 Mn2 144.1(8) . .
N8 N7 N6 176.2(11) . .
N6 N7A N8A 177.9(17) . .
Mn2 O1 Mn1 107.60(9) . .
C1 O1 Mn1 126.67(17) . .
C1 O1 Mn2 120.75(18) . .
C2 O2 Mn2 111.43(18) . .
C2 O2 C22 117.4(4) . .
C22 O2 Mn2 130.3(3) . .
Mn2 O3 Mn1 107.30(8) 13_666 .
C16 O3 Mn1 131.90(18) . .
C16 O3 Mn2 120.12(17) . 13_666
C15 O4 Mn2 115.18(17) . 13_666
C15 O4 C17 118.4(3) . .
C17 O4 Mn2 126.3(2) . 13_666
O1 C1 C2 118.5(3) . .
O1 C1 C6 122.9(3) . .
C6 C1 C2 118.5(3) . .
O2 C2 C1 113.8(3) . .
O2 C2 C3 125.2(3) . .
C3 C2 C1 121.0(4) . .
C2 C3 H3 119.8 . .
C4 C3 C2 120.4(3) . .
C4 C3 H3 119.8 . .
C3 C4 C21 119.8(4) . .
C5 C4 C3 118.6(3) . .
C5 C4 C21 121.6(5) . .
C4 C5 H5 118.8 . .
C4 C5 C6 122.5(4) . .
C6 C5 H5 118.8 . .
C1 C6 C5 118.9(3) . .
C1 C6 C7 120.1(3) . .
C5 C6 C7 121.0(3) . .
N1 C7 H7A 108.9 . .
N1 C7 H7B 108.9 . .
C6 C7 N1 113.2(3) . .
C6 C7 H7A 108.9 . .
C6 C7 H7B 108.9 . .
H7A C7 H7B 107.8 . .
N1 C8 H8A 109.3 . .
N1 C8 H8B 109.3 . .
N1 C8 C9 111.5(3) . .
H8A C8 H8B 108.0 . .
C9 C8 H8A 109.3 . .
C9 C8 H8B 109.3 . .
N2 C9 C8 111.6(3) . .
N2 C9 H9A 109.3 . .
N2 C9 H9B 109.3 . .
C8 C9 H9A 109.3 . .
C8 C9 H9B 109.3 . .
H9A C9 H9B 108.0 . .
N2 C10 H10A 108.2 . .
N2 C10 H10B 108.2 . .
N2 C10 C11 116.3(3) . .
H10A C10 H10B 107.4 . .
C11 C10 H10A 108.2 . .
C11 C10 H10B 108.2 . .
C12 C11 C10 118.8(3) . .
C16 C11 C10 121.9(3) . .
C16 C11 C12 119.2(3) . .
C11 C12 H12 118.8 . .
C13 C12 C11 122.4(3) . .
C13 C12 H12 118.8 . .
C12 C13 C14 118.9(3) . .
C12 C13 C18 121.1(4) . .
C14 C13 C18 120.1(4) . .
C13 C14 H14 120.0 . .
C13 C14 C15 120.0(3) . .
C15 C14 H14 120.0 . .
O4 C15 C14 124.9(3) . .
O4 C15 C16 113.5(2) . .
C14 C15 C16 121.5(3) . .
O3 C16 C11 123.7(3) . .
O3 C16 C15 118.5(3) . .
C11 C16 C15 117.8(3) . .
O4 C17 H17A 109.5 . .
O4 C17 H17B 109.5 . .
O4 C17 H17C 109.5 . .
H17A C17 H17B 109.5 . .
H17A C17 H17C 109.5 . .
H17B C17 H17C 109.5 . .
C13 C18 H18A 109.5 . .
C13 C18 H18B 109.5 . .
C13 C18 H18C 109.5 . .
H18A C18 H18B 109.5 . .
H18A C18 H18C 109.5 . .
H18B C18 H18C 109.5 . .
N2 C19 H19A 109.5 . .
N2 C19 H19B 109.5 . .
N2 C19 H19C 109.5 . .
H19A C19 H19B 109.5 . .
H19A C19 H19C 109.5 . .
H19B C19 H19C 109.5 . .
N1 C20 H20A 109.5 . .
N1 C20 H20B 109.5 . .
N1 C20 H20C 109.5 . .
H20A C20 H20B 109.5 . .
H20A C20 H20C 109.5 . .
H20B C20 H20C 109.5 . .
C4 C21 H21A 109.5 . .
C4 C21 H21B 109.5 . .
C4 C21 H21C 109.5 . .
H21A C21 H21B 109.5 . .
H21A C21 H21C 109.5 . .
H21B C21 H21C 109.5 . .
O2 C22 H22A 109.5 . .
O2 C22 H22B 109.5 . .
O2 C22 H22C 109.5 . .
H22A C22 H22B 109.5 . .
H22A C22 H22C 109.5 . .
H22B C22 H22C 109.5 . .

loop_
_geom_bond_atom_site_label_1
_geom_bond_atom_site_label_2
_geom_bond_distance
_geom_bond_site_symmetry_2
Mn1 N1 2.301(2) .
Mn1 N2 2.279(2) .
Mn1 N3 2.297(2) .
Mn1 N3 2.332(2) 13_666
Mn1 O1 2.128(2) .
Mn1 O3 2.1270(19) .
Mn2 N3 2.322(2) 13_666
Mn2 N6 2.077(4) .
Mn2 O1 2.094(2) .
Mn2 O2 2.397(3) .
Mn2 O3 2.117(2) 13_666
Mn2 O4 2.287(2) 13_666
N1 C7 1.495(4) .
N1 C8 1.481(4) .
N1 C20 1.478(4) .
N2 C9 1.482(4) .
N2 C10 1.475(4) .
N2 C19 1.489(4) .
N3 N4 1.226(4) .
N4 N5 1.140(4) .
N6 N7 1.171(9) .
N6 N7A 1.123(12) .
N7 N8 1.163(11) .
N7A N8A 1.193(15) .
O1 C1 1.347(3) .
O2 C2 1.382(5) .
O2 C22 1.445(5) .
O3 C16 1.338(3) .
O4 C15 1.381(4) .
O4 C17 1.443(4) .
C1 C2 1.404(4) .
C1 C6 1.398(5) .
C2 C3 1.392(5) .
C3 H3 0.9300 .
C3 C4 1.382(6) .
C4 C5 1.374(6) .
C4 C21 1.517(5) .
C5 H5 0.9300 .
C5 C6 1.400(4) .
C6 C7 1.490(5) .
C7 H7A 0.9700 .
C7 H7B 0.9700 .
C8 H8A 0.9700 .
C8 H8B 0.9700 .
C8 C9 1.521(5) .
C9 H9A 0.9700 .
C9 H9B 0.9700 .
C10 H10A 0.9700 .
C10 H10B 0.9700 .
C10 C11 1.501(5) .
C11 C12 1.400(4) .
C11 C16 1.396(4) .
C12 H12 0.9300 .
C12 C13 1.374(5) .
C13 C14 1.381(5) .
C13 C18 1.522(5) .
C14 H14 0.9300 .
C14 C15 1.387(4) .
C15 C16 1.414(4) .
C17 H17A 0.9600 .
C17 H17B 0.9600 .
C17 H17C 0.9600 .
C18 H18A 0.9600 .
C18 H18B 0.9600 .
C18 H18C 0.9600 .
C19 H19A 0.9600 .
C19 H19B 0.9600 .
C19 H19C 0.9600 .
C20 H20A 0.9600 .
C20 H20B 0.9600 .
C20 H20C 0.9600 .
C21 H21A 0.9600 .
C21 H21B 0.9600 .
C21 H21C 0.9600 .
C22 H22A 0.9600 .
C22 H22B 0.9600 .
C22 H22C 0.9600 .

loop_
_geom_torsion_atom_site_label_1
_geom_torsion_atom_site_label_2
_geom_torsion_atom_site_label_3
_geom_torsion_atom_site_label_4
_geom_torsion
_geom_torsion_site_symmetry_1
Mn1 N1 C7 C6 -66.7(3) .
Mn1 N1 C8 C9 -34.2(3) .
Mn1 N2 C9 C8 -44.3(3) .
Mn1 N2 C10 C11 -63.4(3) .
Mn1 O1 C1 C2 134.1(2) .
Mn1 O1 C1 C6 -43.3(4) .
Mn1 O3 C16 C11 -16.8(4) .
Mn1 O3 C16 C15 164.0(2) .
Mn2 O1 C1 C2 -17.8(4) .
Mn2 O1 C1 C6 164.9(2) .
Mn2 O2 C2 C1 15.7(3) .
Mn2 O2 C2 C3 -164.9(3) .
Mn2 O3 C16 C11 173.8(2) 13_666
Mn2 O3 C16 C15 -5.3(3) 13_666
Mn2 O4 C15 C14 -179.3(2) 13_666
Mn2 O4 C15 C16 1.2(3) 13_666
N1 C8 C9 N2 54.8(4) .
N2 C10 C11 C12 -131.1(3) .
N2 C10 C11 C16 53.1(4) .
O1 C1 C2 O2 -1.1(4) .
O1 C1 C2 C3 179.5(3) .
O1 C1 C6 C5 -179.5(3) .
O1 C1 C6 C7 3.0(4) .
O2 C2 C3 C4 -179.0(3) .
O4 C15 C16 O3 2.4(4) .
O4 C15 C16 C11 -176.8(2) .
C1 C2 C3 C4 0.3(5) .
C1 C6 C7 N1 56.8(4) .
C2 C1 C6 C5 3.2(4) .
C2 C1 C6 C7 -174.4(3) .
C2 C3 C4 C5 2.2(5) .
C2 C3 C4 C21 -178.8(3) .
C3 C4 C5 C6 -2.0(5) .
C4 C5 C6 C1 -0.7(5) .
C4 C5 C6 C7 176.8(3) .
C5 C6 C7 N1 -120.7(3) .
C6 C1 C2 O2 176.4(3) .
C6 C1 C2 C3 -3.0(5) .
C7 N1 C8 C9 -157.8(3) .
C8 N1 C7 C6 55.0(3) .
C9 N2 C10 C11 56.1(3) .
C10 N2 C9 C8 -167.3(3) .
C10 C11 C12 C13 -173.8(3) .
C10 C11 C16 O3 -8.1(4) .
C10 C11 C16 C15 171.1(3) .
C11 C12 C13 C14 1.7(5) .
C11 C12 C13 C18 -178.6(3) .
C12 C11 C16 O3 176.2(3) .
C12 C11 C16 C15 -4.7(4) .
C12 C13 C14 C15 -2.7(5) .
C13 C14 C15 O4 -179.4(3) .
C13 C14 C15 C16 0.0(5) .
C14 C15 C16 O3 -177.1(3) .
C14 C15 C16 C11 3.7(4) .
C16 C11 C12 C13 2.1(4) .
C17 O4 C15 C14 3.8(5) .
C17 O4 C15 C16 -175.6(3) .
C18 C13 C14 C15 177.6(3) .
C19 N2 C9 C8 73.8(4) .
C19 N2 C10 C11 177.4(3) .
C20 N1 C7 C6 176.5(3) .
C20 N1 C8 C9 81.9(4) .
C21 C4 C5 C6 179.1(3) .
C22 O2 C2 C1 -154.8(4) .
C22 O2 C2 C3 24.5(6) .

loop_
_smtbx_masks_void_nr
_smtbx_masks_void_average_x
_smtbx_masks_void_average_y
_smtbx_masks_void_average_z
_smtbx_masks_void_volume
_smtbx_masks_void_count_electrons
1 0.000 0.000 -0.244 624.0 0.0
2 0.333 0.667 -0.231 624.0 0.0
3 0.667 0.333 -0.564 624.0 0.0
